data_2212732
loop_
_publ_author_name
'Ibis, Cemil'
'Deniz, N.Gulsah'

_publ_section_title 3,4,4-Trichloro-1-[4-(diphenylmethyl)piperazin-1-yl]-2-nitro-1-(propylsulfanyl)buta-1,3-diene
_journal_coeditor_code WW2065
_journal_issue 3
_journal_name_full 'Acta Crystallographica Section E'
_journal_page_first o1091
_journal_page_last o1092
_journal_paper_doi 10.1107/S1600536807004023
_journal_volume 63
_journal_year 2007
_chemical_formula_iupac 'C24 H26 Cl3 N3 O2 S'
_chemical_formula_moiety 'C24 H26 Cl3 N3 O2 S'
_chemical_formula_sum 'C24 H26 Cl3 N3 O2 S'
_chemical_formula_weight 526.89
_chemical_name_systematic
;
3,4,4-Trichloro-1-[4-(diphenylmethyl)piperazin-1-yl]-2-nitro-
1-(propylsulfanyl)buta-1,3-diene
;
_space_group_IT_number 19
_symmetry_cell_setting orthorhombic
_symmetry_space_group_name_Hall 'P 2ac 2ab'
_symmetry_space_group_name_H-M 'P 21 21 21'
_audit_creation_method 'WinGX routine CIF_UPDATE'
_cell_angle_alpha 90
_cell_angle_beta 90
_cell_angle_gamma 90
_cell_formula_units_Z 4
_cell_length_a 9.3870(2)
_cell_length_b 14.9382(3)
_cell_length_c 18.2241(4)
_cell_measurement_reflns_used 13171
_cell_measurement_temperature 293(2)
_cell_measurement_theta_max 25.0264
_cell_measurement_theta_min 2.4391
_cell_volume 2555.47(9)
_computing_cell_refinement CrystalClear
_computing_data_collection 'CrystalClear (Rigaku/MSC, 2005)'
_computing_data_reduction CrystalClear
_computing_molecular_graphics 'ORTEP-3 for Windows (Farrugia, 1997)'
_computing_publication_material 'WinGX (Farrugia, 1999)'
_computing_structure_refinement 'SHELXL97 (Sheldrick, 1997)'
_computing_structure_solution 'SHELXS86 (Sheldrick, 1985)'
_diffrn_measured_fraction_theta_full 0.998
_diffrn_measured_fraction_theta_max 0.998
_diffrn_measurement_device_type 'Rigaku R-AXIS RAPID-S area-detector'
_diffrn_measurement_method \w
_diffrn_radiation_type MoK\a
_diffrn_radiation_wavelength 0.71073
_diffrn_reflns_av_R_equivalents 0.083
_diffrn_reflns_limit_h_max 11
_diffrn_reflns_limit_h_min -10
_diffrn_reflns_limit_k_max 17
_diffrn_reflns_limit_k_min -17
_diffrn_reflns_limit_l_max 21
_diffrn_reflns_limit_l_min -21
_diffrn_reflns_number 49160
_diffrn_reflns_theta_full 25.05
_diffrn_reflns_theta_max 25.05
_diffrn_reflns_theta_min 2.56
_diffrn_standards_decay_% 0
_diffrn_standards_number 0
_exptl_absorpt_coefficient_mu 0.467
_exptl_absorpt_correction_type none
_exptl_crystal_colour yellow
_exptl_crystal_density_diffrn 1.369
_exptl_crystal_density_method 'not measured'
_exptl_crystal_description prism
_exptl_crystal_F_000 1096
_exptl_crystal_size_max 0.5
_exptl_crystal_size_mid 0.4
_exptl_crystal_size_min 0.2
_refine_diff_density_max 0.344
_refine_diff_density_min -0.287
_refine_ls_abs_structure_details 'Flack (1983), with 1945 Friedel pairs'
_refine_ls_abs_structure_Flack 0.08(15)
_refine_ls_extinction_method none
_refine_ls_goodness_of_fit_ref 1.542
_refine_ls_hydrogen_treatment mixed
_refine_ls_matrix_type full
_refine_ls_number_parameters 303
_refine_ls_number_reflns 4516
_refine_ls_number_restraints 0
_refine_ls_restrained_S_all 1.542
_refine_ls_R_factor_gt 0.099
_refine_ls_shift/su_max 0.09
_refine_ls_structure_factor_coef Fsqd
_refine_ls_weighting_details 'calc w = 1/[\s^2^(Fo^2^)+5.2662P] where P=(Fo^2^+2Fc^2^)/3'
_refine_ls_weighting_scheme calc
_refine_ls_wR_factor_ref 0.1727
_reflns_number_gt 4486
_reflns_number_total 4516
_reflns_threshold_expression I>2\s(I)
_cod_data_source_file ww2065.cif
_cod_data_source_block I
_cod_database_code 2212732
_cod_database_fobs_code 2212732

loop_
_symmetry_equiv_pos_as_xyz
'x, y, z'
'-x+1/2, -y, z+1/2'
'x+1/2, -y+1/2, -z'
'-x, y+1/2, -z+1/2'

loop_
_atom_site_type_symbol
_atom_site_label
_atom_site_fract_x
_atom_site_fract_y
_atom_site_fract_z
_atom_site_U_iso_or_equiv
_atom_site_adp_type
_atom_site_calc_flag
_atom_site_refinement_flags
_atom_site_occupancy
Cl Cl1 0.8753(2) 0.78769(14) -0.07266(13) 0.0676(6) Uani d . 1
Cl Cl3 0.7612(3) 0.54162(16) -0.17899(12) 0.0768(7) Uani d . 1
S S1 1.0701(2) 0.58886(16) -0.00832(12) 0.0605(6) Uani d . 1
Cl Cl2 0.8941(3) 0.7272(2) -0.22162(13) 0.0885(8) Uani d . 1
N N1 0.8916(6) 0.7273(4) 0.2165(3) 0.0486(15) Uani d . 1
N N2 0.8679(7) 0.6201(4) 0.0858(3) 0.0527(16) Uani d . 1
O O1 0.6241(7) 0.5250(4) 0.0414(3) 0.0757(18) Uani d . 1
O O2 0.5428(6) 0.5822(5) -0.0595(4) 0.0824(19) Uani d . 1
N N3 0.6413(7) 0.5672(4) -0.0162(4) 0.0580(17) Uani d . 1
C C18 0.8892(7) 0.5999(4) 0.0151(4) 0.0441(17) Uani d . 1
C C14 0.8041(8) 0.7542(5) 0.1546(4) 0.0490(19) Uani d . 1
H H14A 0.8598 0.7923 0.1225 0.059 Uiso calc R 1
H H14B 0.7239 0.7889 0.1724 0.059 Uiso calc R 1
C C20 0.7983(8) 0.6219(5) -0.1118(4) 0.0476(19) Uani d . 1
C C19 0.7803(7) 0.5969(5) -0.0366(4) 0.0450(17) Uani d . 1
C C17 0.9614(9) 0.5934(6) 0.1473(4) 0.061(2) Uani d . 1
H H17A 1.0426 0.5603 0.1286 0.074 Uiso calc R 1
H H17B 0.9094 0.5547 0.1807 0.074 Uiso calc R 1
C C8 0.8283(8) 0.8716(5) 0.2784(4) 0.0461(18) Uani d . 1
C C7 0.9442(9) 0.8023(5) 0.2609(4) 0.051(2) Uani d . 1
C C21 0.8463(9) 0.7007(6) -0.1336(4) 0.058(2) Uani d . 1
C C6 1.0184(8) 0.7698(5) 0.3301(4) 0.0507(19) Uani d . 1
C C15 0.7485(8) 0.6748(5) 0.1108(4) 0.0517(19) Uani d . 1
H H15A 0.6857 0.6391 0.1413 0.062 Uiso calc R 1
H H15B 0.6945 0.696 0.0689 0.062 Uiso calc R 1
C C16 1.0120(9) 0.6749(6) 0.1877(4) 0.059(2) Uani d . 1
H H16A 1.0731 0.6568 0.228 0.07 Uiso calc R 1
H H16B 1.0678 0.712 0.1547 0.07 Uiso calc R 1
C C22 1.0767(9) 0.5031(5) -0.0784(4) 0.062(2) Uani d . 1
H H22A 1.0289 0.5253 -0.122 0.074 Uiso calc R 1
H H22B 1.1755 0.4923 -0.0912 0.074 Uiso calc R 1
C C23 1.0092(12) 0.4153(7) -0.0565(6) 0.086(3) Uani d . 1
H H23A 0.9114 0.4257 -0.0416 0.103 Uiso calc R 1
H H23B 1.0602 0.3905 -0.0149 0.103 Uiso calc R 1
C C1 0.9776(10) 0.6930(6) 0.3650(5) 0.068(3) Uani d . 1
H H023 0.9045 0.6586 0.3452 0.082 Uiso calc R 1
C C5 1.1240(9) 0.8213(6) 0.3608(4) 0.062(2) Uani d . 1
H H024 1.1509 0.8744 0.338 0.075 Uiso calc R 1
C C2 1.0434(12) 0.6649(7) 0.4301(5) 0.084(3) Uani d . 1
H H025 1.016 0.6122 0.4532 0.101 Uiso calc R 1
C C11 0.6206(13) 0.9941(8) 0.3140(7) 0.100(4) Uani d . 1
H H026 0.551 1.0359 0.3263 0.12 Uiso calc R 1
C C9 0.7283(12) 0.8529(7) 0.3300(6) 0.087(3) Uani d . 1
H H027 0.7305 0.7978 0.3537 0.104 Uiso calc R 1
C C13 0.8253(10) 0.9527(6) 0.2432(5) 0.067(2) Uani d . 1
H H028 0.8927 0.9665 0.2075 0.08 Uiso calc R 1
C C12 0.7202(11) 1.0137(7) 0.2616(7) 0.088(3) Uani d . 1
H H029 0.7172 1.0688 0.238 0.106 Uiso calc R 1
C C24 1.0117(14) 0.3483(6) -0.1197(6) 0.096(4) Uani d . 1
H H24A 0.949 0.3684 -0.1579 0.145 Uiso calc R 1
H H24B 0.9809 0.2908 -0.1023 0.145 Uiso calc R 1
H H24C 1.1069 0.3436 -0.1386 0.145 Uiso calc R 1
C C3 1.1508(13) 0.7182(8) 0.4591(5) 0.090(4) Uani d . 1
H H031 1.1964 0.7013 0.5022 0.108 Uiso calc R 1
C C10 0.6240(13) 0.9136(9) 0.3479(6) 0.102(4) Uani d . 1
H H032 0.556 0.8994 0.3831 0.122 Uiso calc R 1
C C4 1.1896(10) 0.7960(8) 0.4239(5) 0.082(3) Uani d . 1
H H033 1.2615 0.8315 0.4435 0.098 Uiso calc R 1
H H7 1.003(5) 0.835(3) 0.232(3) 0.000(11) Uiso d . 1

loop_
_atom_site_aniso_label
_atom_site_aniso_U_11
_atom_site_aniso_U_22
_atom_site_aniso_U_33
_atom_site_aniso_U_12
_atom_site_aniso_U_13
_atom_site_aniso_U_23
Cl1 0.0630(13) 0.0523(11) 0.0874(15) -0.0051(11) 0.0071(12) 0.0006(11)
Cl3 0.0982(18) 0.0771(15) 0.0552(12) 0.0060(14) -0.0220(13) -0.0172(12)
S1 0.0449(10) 0.0799(15) 0.0567(13) 0.0036(11) -0.0026(10) -0.0186(12)
Cl2 0.0895(19) 0.118(2) 0.0580(13) -0.0005(17) 0.0111(13) 0.0252(14)
N1 0.049(4) 0.054(4) 0.043(3) 0.005(3) 0.002(3) -0.004(3)
N2 0.051(4) 0.052(4) 0.055(4) 0.015(3) -0.004(3) -0.006(3)
O1 0.088(5) 0.070(4) 0.070(4) -0.031(4) 0.010(4) 0.002(3)
O2 0.051(4) 0.105(5) 0.092(5) -0.004(4) -0.015(4) -0.002(4)
N3 0.054(4) 0.048(4) 0.072(5) -0.004(3) -0.009(4) -0.014(4)
C18 0.050(4) 0.037(4) 0.045(4) 0.003(3) 0.013(3) -0.003(3)
C14 0.041(4) 0.062(5) 0.044(4) 0.003(4) 0.011(3) -0.004(4)
C20 0.051(5) 0.041(4) 0.051(5) 0.010(4) -0.007(4) -0.006(4)
C19 0.043(4) 0.047(4) 0.046(4) -0.007(4) -0.003(3) -0.012(4)
C17 0.073(6) 0.063(5) 0.048(5) 0.025(5) -0.012(4) -0.019(4)
C8 0.046(4) 0.055(5) 0.037(4) 0.003(4) 0.002(3) -0.019(4)
C7 0.067(5) 0.055(5) 0.030(4) -0.026(4) 0.014(4) 0.005(3)
C21 0.050(5) 0.080(6) 0.044(4) 0.023(5) -0.001(4) 0.007(4)
C6 0.057(5) 0.056(5) 0.038(4) 0.002(4) 0.011(4) -0.006(4)
C15 0.047(4) 0.053(5) 0.054(5) 0.002(4) 0.000(4) -0.009(4)
C16 0.061(5) 0.073(6) 0.042(4) 0.026(5) -0.003(4) -0.002(4)
C22 0.060(5) 0.068(5) 0.057(5) 0.011(5) 0.006(4) -0.019(4)
C23 0.098(7) 0.078(7) 0.080(7) 0.014(6) 0.019(6) -0.008(6)
C1 0.082(7) 0.068(6) 0.054(5) -0.002(5) 0.002(5) 0.004(5)
C5 0.064(5) 0.069(6) 0.055(5) 0.013(5) 0.005(4) -0.004(4)
C2 0.110(9) 0.088(7) 0.054(6) 0.010(7) 0.011(6) 0.023(5)
C11 0.085(8) 0.089(8) 0.125(10) 0.036(7) -0.031(8) -0.073(8)
C9 0.098(8) 0.077(7) 0.086(7) 0.030(6) 0.009(7) 0.008(6)
C13 0.074(6) 0.057(5) 0.070(6) -0.004(5) -0.024(5) 0.006(5)
C12 0.069(7) 0.065(7) 0.130(10) 0.007(6) -0.037(7) -0.012(7)
C24 0.138(10) 0.057(6) 0.094(8) 0.018(7) 0.008(7) -0.018(6)
C3 0.113(9) 0.113(9) 0.045(5) 0.042(8) -0.013(6) 0.002(6)
C10 0.095(9) 0.119(10) 0.091(8) 0.038(9) 0.015(7) -0.014(8)
C4 0.073(6) 0.109(8) 0.064(6) 0.013(6) -0.018(5) -0.018(6)

loop_
_atom_type_symbol
_atom_type_description
_atom_type_scat_dispersion_real
_atom_type_scat_dispersion_imag
_atom_type_scat_source
C C 0.0033 0.0016 'International Tables Vol C Tables 4.2.6.8 and 6.1.1.4'
H H 0 0 'International Tables Vol C Tables 4.2.6.8 and 6.1.1.4'
N N 0.0061 0.0033 'International Tables Vol C Tables 4.2.6.8 and 6.1.1.4'
O O 0.0106 0.006 'International Tables Vol C Tables 4.2.6.8 and 6.1.1.4'
S S 0.1246 0.1234 'International Tables Vol C Tables 4.2.6.8 and 6.1.1.4'
Cl Cl 0.1484 0.1585 'International Tables Vol C Tables 4.2.6.8 and 6.1.1.4'

loop_
_geom_angle_atom_site_label_1
_geom_angle_atom_site_label_2
_geom_angle_atom_site_label_3
_geom_angle
_geom_angle_publ_flag
C18 S1 C22 105.7(4) ?
C14 N1 C7 114.1(6) ?
C14 N1 C16 107.7(6) ?
C7 N1 C16 110.1(6) ?
C18 N2 C15 122.9(6) ?
C18 N2 C17 125.5(6) ?
C15 N2 C17 111.6(6) ?
O1 N3 O2 122.5(7) ?
O1 N3 C19 119.9(7) ?
O2 N3 C19 117.5(7) ?
N2 C18 C19 123.3(6) ?
N2 C18 S1 113.6(6) ?
C19 C18 S1 122.8(5) ?
N1 C14 C15 112.7(6) ?
N1 C14 H14A 109.1 ?
C15 C14 H14A 109.1 ?
N1 C14 H14B 109.1 ?
C15 C14 H14B 109.1 ?
H14A C14 H14B 107.8 ?
C21 C20 C19 124.1(7) y
C21 C20 Cl3 118.0(6) ?
C19 C20 Cl3 117.9(6) ?
C18 C19 N3 120.4(7) ?
C18 C19 C20 123.6(7) y
N3 C19 C20 116.0(7) ?
N2 C17 C16 109.9(6) ?
N2 C17 H17A 109.7 ?
C16 C17 H17A 109.7 ?
N2 C17 H17B 109.7 ?
C16 C17 H17B 109.7 ?
H17A C17 H17B 108.2 ?
C9 C8 C13 119.5(8) ?
C9 C8 C7 119.6(8) ?
C13 C8 C7 120.9(7) ?
N1 C7 C6 111.6(6) ?
N1 C7 C8 112.9(6) ?
C6 C7 C8 111.7(6) ?
N1 C7 H7 108(3) ?
C6 C7 H7 112(3) ?
C8 C7 H7 101(3) ?
C20 C21 Cl2 125.2(7) ?
C20 C21 Cl1 122.0(6) ?
Cl2 C21 Cl1 112.7(5) ?
C1 C6 C5 118.9(8) ?
C1 C6 C7 121.8(8) ?
C5 C6 C7 119.3(7) ?
N2 C15 C14 109.7(6) ?
N2 C15 H15A 109.7 ?
C14 C15 H15A 109.7 ?
N2 C15 H15B 109.7 ?
C14 C15 H15B 109.7 ?
H15A C15 H15B 108.2 ?
N1 C16 C17 111.3(7) ?
N1 C16 H16A 109.4 ?
C17 C16 H16A 109.4 ?
N1 C16 H16B 109.4 ?
C17 C16 H16B 109.4 ?
H16A C16 H16B 108 ?
C23 C22 S1 114.5(6) ?
C23 C22 H22A 108.6 ?
S1 C22 H22A 108.6 ?
C23 C22 H22B 108.6 ?
S1 C22 H22B 108.6 ?
H22A C22 H22B 107.6 ?
C22 C23 C24 111.3(8) ?
C22 C23 H23A 109.4 ?
C24 C23 H23A 109.4 ?
C22 C23 H23B 109.4 ?
C24 C23 H23B 109.4 ?
H23A C23 H23B 108 ?
C6 C1 C2 121.4(10) ?
C6 C1 H023 119.3 ?
C2 C1 H023 119.3 ?
C4 C5 C6 121.0(9) ?
C4 C5 H024 119.5 ?
C6 C5 H024 119.5 ?
C3 C2 C1 118.1(10) ?
C3 C2 H025 120.9 ?
C1 C2 H025 120.9 ?
C10 C11 C12 119.5(10) ?
C10 C11 H026 120.3 ?
C12 C11 H026 120.3 ?
C8 C9 C10 121.4(10) ?
C8 C9 H027 119.3 ?
C10 C9 H027 119.3 ?
C8 C13 C12 118.8(10) ?
C8 C13 H028 120.6 ?
C12 C13 H028 120.6 ?
C11 C12 C13 121.1(11) ?
C11 C12 H029 119.4 ?
C13 C12 H029 119.4 ?
C23 C24 H24A 109.5 ?
C23 C24 H24B 109.5 ?
H24A C24 H24B 109.5 ?
C23 C24 H24C 109.5 ?
H24A C24 H24C 109.5 ?
H24B C24 H24C 109.5 ?
C4 C3 C2 119.9(9) ?
C4 C3 H031 120 ?
C2 C3 H031 120 ?
C11 C10 C9 119.7(12) ?
C11 C10 H032 120.2 ?
C9 C10 H032 120.2 ?
C5 C4 C3 120.6(10) ?
C5 C4 H033 119.7 ?
C3 C4 H033 119.7 ?

loop_
_geom_bond_atom_site_label_1
_geom_bond_atom_site_label_2
_geom_bond_distance
_geom_bond_publ_flag
Cl1 C21 1.731(9) ?
Cl3 C20 1.749(7) ?
S1 C18 1.759(7) ?
S1 C22 1.810(7) ?
Cl2 C21 1.712(8) ?
N1 C14 1.452(9) ?
N1 C7 1.468(9) ?
N1 C16 1.472(9) ?
N2 C18 1.337(9) ?
N2 C15 1.461(9) ?
N2 C17 1.480(9) ?
O1 N3 1.235(8) ?
O2 N3 1.236(8) ?
N3 C19 1.427(9) ?
C18 C19 1.391(9) y
C14 C15 1.521(9) ?
C14 H14A 0.97 ?
C14 H14B 0.97 ?
C20 C21 1.321(9) y
C20 C19 1.432(9) y
C17 C16 1.500(9) ?
C17 H17A 0.97 ?
C17 H17B 0.97 ?
C8 C9 1.357(9) ?
C8 C13 1.371(9) ?
C8 C7 1.536(9) ?
C7 C6 1.519(9) ?
C7 H7 0.90(5) ?
C6 C1 1.367(9) ?
C6 C5 1.374(9) ?
C15 H15A 0.97 ?
C15 H15B 0.97 ?
C16 H16A 0.97 ?
C16 H16B 0.97 ?
C22 C23 1.510(9) ?
C22 H22A 0.97 ?
C22 H22B 0.97 ?
C23 C24 1.526(9) ?
C23 H23A 0.97 ?
C23 H23B 0.97 ?
C1 C2 1.401(9) ?
C1 H023 0.93 ?
C5 C4 1.359(9) ?
C5 H024 0.93 ?
C2 C3 1.388(9) ?
C2 H025 0.93 ?
C11 C10 1.353(9) ?
C11 C12 1.368(9) ?
C11 H026 0.93 ?
C9 C10 1.374(9) ?
C9 H027 0.93 ?
C13 C12 1.384(9) ?
C13 H028 0.93 ?
C12 H029 0.93 ?
C24 H24A 0.96 ?
C24 H24B 0.96 ?
C24 H24C 0.96 ?
C3 C4 1.376(9) ?
C3 H031 0.93 ?
C10 H032 0.93 ?
C4 H033 0.93 ?

loop_
_geom_torsion_atom_site_label_1
_geom_torsion_atom_site_label_2
_geom_torsion_atom_site_label_3
_geom_torsion_atom_site_label_4
_geom_torsion
_geom_torsion_publ_flag
C15 N2 C18 C19 -25.8(11) ?
C17 N2 C18 C19 156.2(8) ?
C15 N2 C18 S1 147.9(6) ?
C17 N2 C18 S1 -30.1(10) ?
C22 S1 C18 N2 146.5(6) ?
C22 S1 C18 C19 -39.8(7) ?
C7 N1 C14 C15 -178.7(6) ?
C16 N1 C14 C15 58.8(8) ?
N2 C18 C19 N3 -34.4(11) ?
S1 C18 C19 N3 152.4(6) ?
N2 C18 C19 C20 146.0(7) ?
S1 C18 C19 C20 -27.1(10) ?
O1 N3 C19 C18 -16.8(10) ?
O2 N3 C19 C18 166.2(7) ?
O1 N3 C19 C20 162.8(7) ?
O2 N3 C19 C20 -14.2(10) ?
C21 C20 C19 C18 -56.0(11) y
Cl3 C20 C19 C18 121.3(7) ?
C21 C20 C19 N3 124.5(8) ?
Cl3 C20 C19 N3 -58.2(8) ?
C18 N2 C17 C16 122.3(8) ?
C15 N2 C17 C16 -55.9(9) ?
C14 N1 C7 C6 172.6(6) ?
C16 N1 C7 C6 -66.2(8) ?
C14 N1 C7 C8 45.8(8) ?
C16 N1 C7 C8 167.0(6) ?
C9 C8 C7 N1 75.5(9) ?
C13 C8 C7 N1 -105.3(8) ?
C9 C8 C7 C6 -51.2(10) ?
C13 C8 C7 C6 127.9(8) ?
C19 C20 C21 Cl2 169.7(6) ?
Cl3 C20 C21 Cl2 -7.6(10) ?
C19 C20 C21 Cl1 -7.1(12) ?
Cl3 C20 C21 Cl1 175.6(4) ?
N1 C7 C6 C1 -31.9(10) ?
C8 C7 C6 C1 95.6(9) ?
N1 C7 C6 C5 151.9(7) ?
C8 C7 C6 C5 -80.7(9) ?
C18 N2 C15 C14 -124.3(7) ?
C17 N2 C15 C14 53.9(8) ?
N1 C14 C15 N2 -56.8(8) ?
C14 N1 C16 C17 -59.9(8) ?
C7 N1 C16 C17 175.2(6) ?
N2 C17 C16 N1 59.0(9) ?
C18 S1 C22 C23 -55.2(8) ?
S1 C22 C23 C24 176.9(7) ?
C5 C6 C1 C2 -1.6(13) ?
C7 C6 C1 C2 -177.9(8) ?
C1 C6 C5 C4 1.5(12) ?
C7 C6 C5 C4 177.9(8) ?
C6 C1 C2 C3 0.9(14) ?
C13 C8 C9 C10 -0.1(15) ?
C7 C8 C9 C10 179.1(9) ?
C9 C8 C13 C12 0.3(13) ?
C7 C8 C13 C12 -178.9(7) ?
C10 C11 C12 C13 -0.6(16) ?
C8 C13 C12 C11 0.1(14) ?
C1 C2 C3 C4 0.0(15) ?
C12 C11 C10 C9 0.8(17) ?
C8 C9 C10 C11 -0.5(18) ?
C6 C5 C4 C3 -0.6(14) ?
C2 C3 C4 C5 -0.1(16) ?

loop_
_cod_related_entry_id
_cod_related_entry_database
_cod_related_entry_code
1 ChemSpider 21185425
